data_7017928
loop_
_publ_author_name
'Rao, Gyandshwar Kumar'
'Kumar, Arun'
'Kumar, Bharat'
'Kumar, Dinesh'
'Singh, Ajai Kumar'

_publ_section_title
;
 Palladium(ii)-selenated Schiff base complex catalyzed Suzuki-Miyaura
 coupling: Dependence of efficiency on alkyl chain length of ligand.
;
_journal_issue 7
_journal_name_full 'Dalton transactions (Cambridge, England : 2003)'
_journal_page_first 1931
_journal_page_last 1937
_journal_paper_doi 10.1039/c1dt11695a
_journal_volume 41
_journal_year 2012
_chemical_formula_moiety 'C24 H22 Cl N O4 Pd Se, C H Cl3'
_chemical_formula_sum 'C25 H23 Cl4 N O4 Pd Se'
_chemical_formula_weight 728.60
_chemical_name_systematic
;
?
;
_space_group_IT_number 15
_symmetry_cell_setting monoclinic
_symmetry_space_group_name_Hall '-C 2yc'
_symmetry_space_group_name_H-M 'C 1 2/c 1'
_atom_sites_solution_hydrogens geom
_atom_sites_solution_primary direct
_atom_sites_solution_secondary difmap
_audit_creation_method SHELXL-97
_cell_angle_alpha 90.00
_cell_angle_beta 111.481(2)
_cell_angle_gamma 90.00
_cell_formula_units_Z 8
_cell_length_a 22.333(3)
_cell_length_b 10.6408(15)
_cell_length_c 25.506(4)
_cell_measurement_reflns_used 5882
_cell_measurement_temperature 298(2)
_cell_measurement_theta_max 24.46
_cell_measurement_theta_min 2.18
_cell_volume 5640.2(14)
_computing_cell_refinement 'Bruker SMART'
_computing_data_collection 'Bruker SMART'
_computing_data_reduction 'Bruker SAINT'
_computing_molecular_graphics 'Bruker SHELXTL'
_computing_publication_material 'Bruker SHELXTL'
_computing_structure_refinement 'SHELXL-97 (Sheldrick, 1997)'
_computing_structure_solution 'SHELXS-97 (Sheldrick, 1990)'
_diffrn_ambient_temperature 298(2)
_diffrn_measured_fraction_theta_full 0.997
_diffrn_measured_fraction_theta_max 0.997
_diffrn_measurement_device_type 'CCD area detector'
_diffrn_measurement_method 'phi and omega scans'
_diffrn_radiation_monochromator graphite
_diffrn_radiation_source 'fine-focus sealed tube'
_diffrn_radiation_type MoK\a
_diffrn_radiation_wavelength 0.71073
_diffrn_reflns_av_R_equivalents 0.0485
_diffrn_reflns_av_sigmaI/netI 0.0393
_diffrn_reflns_limit_h_max 26
_diffrn_reflns_limit_h_min -26
_diffrn_reflns_limit_k_max 12
_diffrn_reflns_limit_k_min -12
_diffrn_reflns_limit_l_max 30
_diffrn_reflns_limit_l_min -30
_diffrn_reflns_number 26023
_diffrn_reflns_theta_full 25.00
_diffrn_reflns_theta_max 25.00
_diffrn_reflns_theta_min 1.72
_exptl_absorpt_coefficient_mu 2.359
_exptl_absorpt_correction_T_max 0.203
_exptl_absorpt_correction_T_min 0.087
_exptl_absorpt_correction_type multi-scan
_exptl_absorpt_process_details '(SADABS; Sheldrick, 1996)'
_exptl_crystal_colour Orange
_exptl_crystal_density_diffrn 1.722
_exptl_crystal_density_meas 1.731
_exptl_crystal_density_method 'not measured'
_exptl_crystal_description Rods
_exptl_crystal_F_000 2880
_exptl_crystal_size_max 0.453
_exptl_crystal_size_mid 0.215
_exptl_crystal_size_min 0.157
_refine_diff_density_max 1.822
_refine_diff_density_min -0.933
_refine_diff_density_rms 0.130
_refine_ls_extinction_method none
_refine_ls_goodness_of_fit_ref 1.043
_refine_ls_hydrogen_treatment constr
_refine_ls_matrix_type full
_refine_ls_number_parameters 326
_refine_ls_number_reflns 4962
_refine_ls_number_restraints 0
_refine_ls_restrained_S_all 1.043
_refine_ls_R_factor_all 0.0789
_refine_ls_R_factor_gt 0.0630
_refine_ls_shift/su_max 0.000
_refine_ls_shift/su_mean 0.000
_refine_ls_structure_factor_coef Fsqd
_refine_ls_weighting_details 'calc w=1/[\s^2^(Fo^2^)+(0.0996P)^2^+34.1325P] where P=(Fo^2^+2Fc^2^)/3'
_refine_ls_weighting_scheme calc
_refine_ls_wR_factor_gt 0.1733
_refine_ls_wR_factor_ref 0.1835
_reflns_number_gt 3892
_reflns_number_total 4962
_reflns_threshold_expression >2sigma(I)
_cod_data_source_file c1dt11695a.txt
_cod_data_source_block Complex_1
_cod_depositor_comments
;
The following automatic conversions were performed:

'_symmetry_cell_setting' value 'Monoclinic' changed to 'monoclinic'
according to /home/saulius/struct/CIF-dictionaries/cif_core.dic
dictionary named 'cif_core.dic' version 2.4.1 from 2010-06-29.

Automatic conversion script
Id: cif_fix_values 1715 2011-07-08 13:25:40Z adriana 
;
_cod_original_sg_symbol_H-M C2/c
_cod_database_code 7017928

loop_
_symmetry_equiv_pos_as_xyz
'x, y, z'
'-x, y, -z+1/2'
'x+1/2, y+1/2, z'
'-x+1/2, y+1/2, -z+1/2'
'-x, -y, -z'
'x, -y, z-1/2'
'-x+1/2, -y+1/2, -z'
'x+1/2, -y+1/2, z-1/2'

loop_
_atom_site_label
_atom_site_type_symbol
_atom_site_fract_x
_atom_site_fract_y
_atom_site_fract_z
_atom_site_U_iso_or_equiv
_atom_site_adp_type
_atom_site_occupancy
_atom_site_symmetry_multiplicity
_atom_site_calc_flag
_atom_site_refinement_flags
Pd1 Pd 0.07232(2) -0.23803(5) 0.24510(2) 0.0481(2) Uani 1 1 d .
Se1 Se 0.09854(3) -0.42213(7) 0.30323(4) 0.0579(3) Uani 1 1 d .
Cl1 Cl 0.04434(11) -0.38309(17) 0.17297(9) 0.0692(5) Uani 1 1 d .
N1 N 0.0993(3) -0.1047(6) 0.3055(2) 0.0632(16) Uani 1 1 d .
C11 C 0.0711(3) 0.0749(6) 0.2404(3) 0.0484(16) Uani 1 1 d .
O4 O 0.0433(2) -0.1102(4) 0.1834(2) 0.0566(12) Uani 1 1 d .
C10 C 0.0437(3) 0.0097(6) 0.1891(3) 0.0481(15) Uani 1 1 d .
C14 C 0.0964(3) 0.0114(7) 0.2945(3) 0.0549(17) Uani 1 1 d .
H14 H 0.1128 0.0640 0.3256 0.066 Uiso 1 1 calc R
O3 O -0.0198(3) 0.2787(5) 0.0937(2) 0.0661(14) Uani 1 1 d .
C9 C 0.0143(3) 0.0831(6) 0.1404(3) 0.0543(17) Uani 1 1 d .
H9 H -0.0036 0.0437 0.1055 0.065 Uiso 1 1 calc R
C12 C 0.0696(3) 0.2069(7) 0.2410(3) 0.0570(18) Uani 1 1 d .
H12 H 0.0894 0.2487 0.2751 0.068 Uiso 1 1 calc R
C7 C -0.0842(4) 0.2930(7) 0.0793(3) 0.0619(19) Uani 1 1 d .
O2 O -0.1133(3) 0.2526(6) 0.1074(3) 0.089(2) Uani 1 1 d .
C8 C 0.0115(4) 0.2105(7) 0.1433(3) 0.0572(18) Uani 1 1 d .
C4 C -0.1145(4) 0.3598(7) 0.0248(3) 0.0587(18) Uani 1 1 d .
C13 C 0.0402(4) 0.2756(6) 0.1935(3) 0.0601(19) Uani 1 1 d .
H13 H 0.0394 0.3630 0.1946 0.072 Uiso 1 1 calc R
C3 C -0.0802(4) 0.4056(8) -0.0064(4) 0.075(2) Uani 1 1 d .
H3 H -0.0357 0.3951 0.0071 0.090 Uiso 1 1 calc R
C6 C -0.2093(5) 0.4366(10) -0.0463(4) 0.092(3) Uani 1 1 d .
H6 H -0.2537 0.4474 -0.0599 0.110 Uiso 1 1 calc R
C5 C -0.1801(4) 0.3769(9) 0.0036(4) 0.082(3) Uani 1 1 d .
H5 H -0.2047 0.3472 0.0235 0.098 Uiso 1 1 calc R
C18 C 0.1819(3) -0.4709(7) 0.3038(3) 0.0582(18) Uani 1 1 d .
C17 C 0.1294(5) -0.3679(8) 0.3817(4) 0.078(2) Uani 1 1 d .
H17A H 0.0936 -0.3670 0.3946 0.094 Uiso 1 1 calc R
H17B H 0.1608 -0.4280 0.4045 0.094 Uiso 1 1 calc R
C23 C 0.2051(4) -0.5859(7) 0.3287(4) 0.068(2) Uani 1 1 d .
H23 H 0.1807 -0.6349 0.3435 0.082 Uiso 1 1 calc R
C2 C -0.1094(5) 0.4653(10) -0.0561(4) 0.082(3) Uani 1 1 d .
H2 H -0.0849 0.4955 -0.0761 0.098 Uiso 1 1 calc R
C19 C 0.2184(4) -0.3985(8) 0.2821(4) 0.075(2) Uani 1 1 d .
H19 H 0.2028 -0.3217 0.2653 0.090 Uiso 1 1 calc R
O1 O -0.2088(4) 0.5394(8) -0.1261(3) 0.106(2) Uani 1 1 d .
C1 C -0.1749(5) 0.4816(9) -0.0772(4) 0.077(2) Uani 1 1 d .
C22 C 0.2653(4) -0.6275(9) 0.3313(5) 0.090(3) Uani 1 1 d .
H22 H 0.2813 -0.7044 0.3477 0.108 Uiso 1 1 calc R
C16 C 0.1605(6) -0.2357(10) 0.3903(5) 0.098(3) Uani 1 1 d .
H16A H 0.1817 -0.2210 0.4304 0.118 Uiso 1 1 calc R
H16B H 0.1934 -0.2351 0.3739 0.118 Uiso 1 1 calc R
C20 C 0.2773(5) -0.4389(10) 0.2852(5) 0.102(4) Uani 1 1 d .
H20 H 0.3020 -0.3887 0.2711 0.122 Uiso 1 1 calc R
C15 C 0.1178(6) -0.1354(9) 0.3670(4) 0.100(3) Uani 1 1 d .
H15A H 0.1366 -0.0603 0.3883 0.120 Uiso 1 1 calc R
H15B H 0.0785 -0.1525 0.3736 0.120 Uiso 1 1 calc R
C21 C 0.3009(4) -0.5528(10) 0.3089(5) 0.093(3) Uani 1 1 d .
H21 H 0.3409 -0.5800 0.3101 0.112 Uiso 1 1 calc R
C24 C -0.1748(6) 0.5943(12) -0.1579(4) 0.118(4) Uani 1 1 d .
H24A H -0.1476 0.6604 -0.1364 0.178 Uiso 1 1 calc R
H24B H -0.2050 0.6282 -0.1924 0.178 Uiso 1 1 calc R
H24C H -0.1490 0.5313 -0.1665 0.178 Uiso 1 1 calc R
Cl2 Cl 0.0596(3) 0.1677(7) -0.0020(3) 0.235(3) Uani 1 1 d .
Cl5 Cl 0.1874(3) 0.1603(10) 0.0511(3) 0.291(4) Uani 1 1 d .
Cl3 Cl 0.1202(5) -0.0564(6) 0.0186(4) 0.418(9) Uani 1 1 d .
C25 C 0.1215(8) 0.0796(13) 0.0428(6) 0.137(5) Uani 1 1 d .
H25 H 0.1163 0.0737 0.0792 0.164 Uiso 1 1 calc R

loop_
_atom_site_aniso_label
_atom_site_aniso_U_11
_atom_site_aniso_U_22
_atom_site_aniso_U_33
_atom_site_aniso_U_23
_atom_site_aniso_U_13
_atom_site_aniso_U_12
Pd1 0.0462(3) 0.0324(3) 0.0696(4) 0.0010(2) 0.0257(3) 0.0009(2)
Se1 0.0535(4) 0.0416(4) 0.0881(6) 0.0110(3) 0.0371(4) 0.0023(3)
Cl1 0.0883(14) 0.0390(9) 0.0925(15) -0.0111(9) 0.0475(12) -0.0018(9)
N1 0.065(4) 0.060(4) 0.053(4) -0.001(3) 0.008(3) -0.006(3)
C11 0.047(4) 0.045(4) 0.055(4) -0.003(3) 0.020(3) -0.001(3)
O4 0.066(3) 0.037(2) 0.063(3) -0.002(2) 0.019(2) 0.003(2)
C10 0.043(3) 0.040(4) 0.065(4) -0.001(3) 0.024(3) 0.002(3)
C14 0.055(4) 0.049(4) 0.058(4) -0.009(3) 0.018(3) -0.007(3)
O3 0.076(4) 0.050(3) 0.077(4) 0.015(3) 0.034(3) 0.011(3)
C9 0.059(4) 0.047(4) 0.058(4) 0.002(3) 0.022(3) 0.009(3)
C12 0.064(5) 0.042(4) 0.064(5) -0.010(3) 0.022(4) -0.009(3)
C7 0.072(5) 0.051(4) 0.071(5) 0.009(4) 0.037(4) 0.017(4)
O2 0.081(4) 0.105(5) 0.094(5) 0.035(4) 0.047(4) 0.023(3)
C8 0.061(4) 0.047(4) 0.068(5) 0.011(3) 0.029(4) 0.010(3)
C4 0.071(5) 0.045(4) 0.063(5) 0.002(3) 0.029(4) 0.012(3)
C13 0.074(5) 0.031(3) 0.077(5) 0.001(3) 0.030(4) 0.000(3)
C3 0.080(6) 0.075(6) 0.077(6) 0.019(5) 0.039(5) 0.021(5)
C6 0.073(6) 0.103(8) 0.089(7) 0.009(6) 0.016(5) 0.027(5)
C5 0.076(6) 0.089(6) 0.085(6) 0.020(5) 0.035(5) 0.011(5)
C18 0.046(4) 0.043(4) 0.090(5) -0.003(4) 0.031(4) 0.001(3)
C17 0.103(7) 0.063(5) 0.083(6) 0.020(4) 0.050(5) 0.013(5)
C23 0.058(4) 0.050(4) 0.094(6) -0.001(4) 0.025(4) 0.003(3)
C2 0.090(7) 0.091(6) 0.072(6) 0.023(5) 0.038(5) 0.020(5)
C19 0.074(5) 0.054(5) 0.117(7) 0.009(5) 0.058(5) 0.008(4)
O1 0.106(5) 0.134(6) 0.073(4) 0.030(4) 0.026(4) 0.042(5)
C1 0.092(7) 0.076(6) 0.067(5) 0.011(4) 0.034(5) 0.017(5)
C22 0.062(5) 0.071(6) 0.127(8) -0.007(6) 0.024(5) 0.016(5)
C16 0.107(8) 0.089(7) 0.091(7) 0.001(6) 0.027(6) 0.014(6)
C20 0.081(6) 0.085(7) 0.167(11) -0.007(7) 0.078(7) -0.003(6)
C15 0.129(9) 0.069(6) 0.073(6) 0.009(5) 0.003(6) -0.001(6)
C21 0.058(5) 0.077(6) 0.155(10) -0.019(6) 0.051(6) 0.005(5)
C24 0.153(11) 0.137(11) 0.073(7) 0.036(7) 0.051(7) 0.060(9)
Cl2 0.209(6) 0.223(7) 0.310(8) -0.032(6) 0.139(5) 0.063(5)
Cl5 0.172(5) 0.413(12) 0.223(6) 0.049(8) -0.005(5) -0.097(7)
Cl3 0.518(15) 0.140(5) 0.309(9) -0.104(5) -0.190(9) 0.077(7)
C25 0.154(13) 0.123(12) 0.117(10) -0.026(8) 0.030(9) -0.027(10)

loop_
_atom_type_symbol
_atom_type_description
_atom_type_scat_dispersion_real
_atom_type_scat_dispersion_imag
_atom_type_scat_source
C C 0.0033 0.0016 'International Tables Vol C Tables 4.2.6.8 and 6.1.1.4'
H H 0.0000 0.0000 'International Tables Vol C Tables 4.2.6.8 and 6.1.1.4'
N N 0.0061 0.0033 'International Tables Vol C Tables 4.2.6.8 and 6.1.1.4'
O O 0.0106 0.0060 'International Tables Vol C Tables 4.2.6.8 and 6.1.1.4'
Cl Cl 0.1484 0.1585 'International Tables Vol C Tables 4.2.6.8 and 6.1.1.4'
Se Se -0.0929 2.2259 'International Tables Vol C Tables 4.2.6.8 and 6.1.1.4'
Pd Pd -0.9988 1.0072 'International Tables Vol C Tables 4.2.6.8 and 6.1.1.4'

loop_
_geom_angle_atom_site_label_1
_geom_angle_atom_site_label_2
_geom_angle_atom_site_label_3
_geom_angle
O4 Pd1 N1 92.5(2)
O4 Pd1 Cl1 84.95(15)
N1 Pd1 Cl1 176.48(19)
O4 Pd1 Se1 167.97(14)
N1 Pd1 Se1 99.51(19)
Cl1 Pd1 Se1 83.09(6)
C18 Se1 C17 95.4(4)
C18 Se1 Pd1 104.0(2)
C17 Se1 Pd1 107.9(2)
C14 N1 C15 114.7(7)
C14 N1 Pd1 122.7(5)
C15 N1 Pd1 122.3(6)
C12 C11 C10 119.9(6)
C12 C11 C14 117.2(6)
C10 C11 C14 122.6(6)
C10 O4 Pd1 126.8(5)
O4 C10 C11 125.3(6)
O4 C10 C9 118.0(6)
C11 C10 C9 116.7(6)
N1 C14 C11 129.6(7)
N1 C14 H14 115.2
C11 C14 H14 115.2
C7 O3 C8 115.6(6)
C8 C9 C10 121.3(7)
C8 C9 H9 119.3
C10 C9 H9 119.4
C13 C12 C11 122.2(7)
C13 C12 H12 118.9
C11 C12 H12 118.9
O2 C7 O3 123.0(7)
O2 C7 C4 124.5(8)
O3 C7 C4 112.5(6)
C9 C8 C13 122.2(7)
C9 C8 O3 118.9(7)
C13 C8 O3 118.8(6)
C5 C4 C3 117.5(8)
C5 C4 C7 119.1(7)
C3 C4 C7 123.4(7)
C12 C13 C8 117.5(6)
C12 C13 H13 121.3
C8 C13 H13 121.2
C2 C3 C4 121.8(8)
C2 C3 H3 119.1
C4 C3 H3 119.1
C5 C6 C1 121.6(9)
C5 C6 H6 119.2
C1 C6 H6 119.2
C6 C5 C4 120.6(9)
C6 C5 H5 119.7
C4 C5 H5 119.7
C19 C18 C23 120.0(7)
C19 C18 Se1 124.0(6)
C23 C18 Se1 116.0(6)
C16 C17 Se1 112.7(6)
C16 C17 H17A 109.0
Se1 C17 H17A 109.1
C16 C17 H17B 109.0
Se1 C17 H17B 109.1
H17A C17 H17B 107.8
C18 C23 C22 119.6(8)
C18 C23 H23 120.2
C22 C23 H23 120.2
C3 C2 C1 120.3(9)
C3 C2 H2 119.8
C1 C2 H2 119.8
C20 C19 C18 120.2(9)
C20 C19 H19 119.9
C18 C19 H19 119.9
C1 O1 C24 118.5(8)
O1 C1 C2 125.3(9)
O1 C1 C6 116.5(9)
C2 C1 C6 118.1(8)
C21 C22 C23 119.2(9)
C21 C22 H22 120.4
C23 C22 H22 120.4
C15 C16 C17 115.4(10)
C15 C16 H16A 108.5
C17 C16 H16A 108.5
C15 C16 H16B 108.4
C17 C16 H16B 108.4
H16A C16 H16B 107.5
C19 C20 C21 120.8(9)
C19 C20 H20 119.6
C21 C20 H20 119.6
C16 C15 N1 119.3(10)
C16 C15 H15A 107.5
N1 C15 H15A 107.5
C16 C15 H15B 107.5
N1 C15 H15B 107.5
H15A C15 H15B 107.0
C20 C21 C22 120.2(8)
C20 C21 H21 119.9
C22 C21 H21 119.9
O1 C24 H24A 109.5
O1 C24 H24B 109.5
H24A C24 H24B 109.5
O1 C24 H24C 109.5
H24A C24 H24C 109.5
H24B C24 H24C 109.5
Cl3 C25 Cl5 114.7(12)
Cl3 C25 Cl2 110.5(8)
Cl5 C25 Cl2 105.4(9)
Cl3 C25 H25 108.7
Cl5 C25 H25 108.8
Cl2 C25 H25 108.7

loop_
_geom_bond_atom_site_label_1
_geom_bond_atom_site_label_2
_geom_bond_distance
Pd1 O4 2.000(5)
Pd1 N1 2.018(6)
Pd1 Cl1 2.305(2)
Pd1 Se1 2.3965(9)
Se1 C18 1.928(7)
Se1 C17 1.951(9)
N1 C14 1.264(9)
N1 C15 1.504(11)
C11 C12 1.404(10)
C11 C10 1.409(9)
C11 C14 1.451(10)
O4 C10 1.284(8)
C10 C9 1.410(10)
C14 H14 0.9300
O3 C7 1.358(9)
O3 C8 1.402(9)
C9 C8 1.360(10)
C9 H9 0.9300
C12 C13 1.362(11)
C12 H12 0.9300
C7 O2 1.208(9)
C7 C4 1.484(10)
C8 C13 1.389(11)
C4 C5 1.376(11)
C4 C3 1.382(11)
C13 H13 0.9300
C3 C2 1.354(11)
C3 H3 0.9300
C6 C5 1.356(12)
C6 C1 1.374(13)
C6 H6 0.9300
C5 H5 0.9300
C18 C19 1.376(11)
C18 C23 1.388(10)
C17 C16 1.548(14)
C17 H17A 0.9700
C17 H17B 0.9700
C23 C22 1.392(11)
C23 H23 0.9300
C2 C1 1.372(12)
C2 H2 0.9300
C19 C20 1.358(12)
C19 H19 0.9300
O1 C1 1.348(10)
O1 C24 1.423(13)
C22 C21 1.386(14)
C22 H22 0.9300
C16 C15 1.409(13)
C16 H16A 0.9700
C16 H16B 0.9700
C20 C21 1.370(14)
C20 H20 0.9300
C15 H15A 0.9700
C15 H15B 0.9700
C21 H21 0.9300
C24 H24A 0.9600
C24 H24B 0.9600
C24 H24C 0.9600
Cl2 C25 1.714(16)
Cl5 C25 1.650(16)
Cl3 C25 1.569(15)
C25 H25 0.9800

loop_
_geom_torsion_atom_site_label_1
_geom_torsion_atom_site_label_2
_geom_torsion_atom_site_label_3
_geom_torsion_atom_site_label_4
_geom_torsion
O4 Pd1 Se1 C18 86.2(7)
N1 Pd1 Se1 C18 -97.6(3)
Cl1 Pd1 Se1 C18 80.0(2)
O4 Pd1 Se1 C17 -173.3(8)
N1 Pd1 Se1 C17 3.0(3)
Cl1 Pd1 Se1 C17 -179.4(3)
O4 Pd1 N1 C14 -3.3(6)
Se1 Pd1 N1 C14 177.5(6)
O4 Pd1 N1 C15 170.0(7)
Se1 Pd1 N1 C15 -9.2(7)
N1 Pd1 O4 C10 -1.9(6)
Cl1 Pd1 O4 C10 -179.5(5)
Se1 Pd1 O4 C10 174.4(5)
Pd1 O4 C10 C11 6.8(10)
Pd1 O4 C10 C9 -172.7(4)
C12 C11 C10 O4 178.7(6)
C14 C11 C10 O4 -6.8(10)
C12 C11 C10 C9 -1.7(9)
C14 C11 C10 C9 172.8(6)
C15 N1 C14 C11 -169.5(8)
Pd1 N1 C14 C11 4.2(11)
C12 C11 C14 N1 175.3(8)
C10 C11 C14 N1 0.7(12)
O4 C10 C9 C8 178.4(7)
C11 C10 C9 C8 -1.2(10)
C10 C11 C12 C13 2.6(11)
C14 C11 C12 C13 -172.2(7)
C8 O3 C7 O2 1.6(11)
C8 O3 C7 C4 -176.8(6)
C10 C9 C8 C13 3.4(12)
C10 C9 C8 O3 -178.5(6)
C7 O3 C8 C9 86.6(8)
C7 O3 C8 C13 -95.3(8)
O2 C7 C4 C5 -0.9(13)
O3 C7 C4 C5 177.5(7)
O2 C7 C4 C3 179.8(8)
O3 C7 C4 C3 -1.9(11)
C11 C12 C13 C8 -0.4(11)
C9 C8 C13 C12 -2.6(12)
O3 C8 C13 C12 179.3(7)
C5 C4 C3 C2 0.1(13)
C7 C4 C3 C2 179.5(8)
C1 C6 C5 C4 0.2(16)
C3 C4 C5 C6 0.0(14)
C7 C4 C5 C6 -179.4(9)
C17 Se1 C18 C19 -100.8(8)
Pd1 Se1 C18 C19 9.2(8)
C17 Se1 C18 C23 78.2(7)
Pd1 Se1 C18 C23 -171.8(6)
C18 Se1 C17 C16 79.0(7)
Pd1 Se1 C17 C16 -27.6(7)
C19 C18 C23 C22 -0.3(13)
Se1 C18 C23 C22 -179.4(7)
C4 C3 C2 C1 -0.3(15)
C23 C18 C19 C20 -0.3(14)
Se1 C18 C19 C20 178.7(8)
C24 O1 C1 C2 -3.3(15)
C24 O1 C1 C6 176.2(10)
C3 C2 C1 O1 -180.0(9)
C3 C2 C1 C6 0.5(15)
C5 C6 C1 O1 180.0(10)
C5 C6 C1 C2 -0.4(16)
C18 C23 C22 C21 0.1(14)
Se1 C17 C16 C15 68.6(12)
C18 C19 C20 C21 1.1(17)
C17 C16 C15 N1 -82.9(14)
C14 N1 C15 C16 -139.5(10)
Pd1 N1 C15 C16 46.8(13)
C19 C20 C21 C22 -1.4(18)
C23 C22 C21 C20 0.7(16)
